data_4065940
loop_
_publ_author_name
'Li, Xiaoqing'
'Liu, Ruiting'
'Zhang, Zhengxing'
'Mu, Xiaoming'
'Weng, Linhong'
'Zhou, Xigeng'

_publ_section_title
;
 Unexpected Tandem Reactions of Tris(cyclopentadieny1)lanthanide with
 Diphenylketene and Regeneration of the \h5-Bonding Mode: One-Pot
 Synthesis of Heteroleptic Yttrocenes from Simple (C5H5)3Y Precursors
;
_journal_issue 15
_journal_name_full Organometallics
_journal_page_first 3298
_journal_paper_doi 10.1021/om1002045
_journal_volume 29
_journal_year 2010
_chemical_formula_sum 'C93.5 H78 Li O5 Y3'
_chemical_formula_weight 1555.23
_chemical_name_systematic
; 
 ? 
;
_space_group_IT_number 2
_symmetry_cell_setting triclinic
_symmetry_space_group_name_Hall '-P 1'
_symmetry_space_group_name_H-M 'P -1'
_atom_sites_solution_hydrogens geom
_atom_sites_solution_primary direct
_atom_sites_solution_secondary difmap
_audit_creation_method SHELXL-97
_cell_angle_alpha 84.452(7)
_cell_angle_beta 73.025(7)
_cell_angle_gamma 80.230(6)
_cell_formula_units_Z 2
_cell_length_a 13.253(6)
_cell_length_b 14.096(6)
_cell_length_c 21.175(10)
_cell_measurement_reflns_used 857
_cell_measurement_temperature 293(2)
_cell_measurement_theta_max 20.587
_cell_measurement_theta_min 2.397
_cell_volume 3724(3)
_computing_cell_refinement 'Bruker SMART'
_computing_data_collection 'Bruker SMART'
_computing_data_reduction 'Bruker SHELXTL'
_computing_molecular_graphics 'Bruker SHELXTL'
_computing_publication_material 'Bruker SHELXTL'
_computing_structure_refinement 'SHELXL-97 (Sheldrick, 1997)'
_computing_structure_solution 'SHELXS-97 (Sheldrick, 1990)'
_diffrn_ambient_temperature 293(2)
_diffrn_measured_fraction_theta_full 0.978
_diffrn_measured_fraction_theta_max 0.978
_diffrn_measurement_device_type 'CCD area detector'
_diffrn_measurement_method 'phi and omega scans'
_diffrn_radiation_monochromator graphite
_diffrn_radiation_source 'fine-focus sealed tube'
_diffrn_radiation_type MoK\a
_diffrn_radiation_wavelength 0.71073
_diffrn_reflns_av_R_equivalents 0.0607
_diffrn_reflns_av_sigmaI/netI 0.2446
_diffrn_reflns_limit_h_max 15
_diffrn_reflns_limit_h_min -15
_diffrn_reflns_limit_k_max 16
_diffrn_reflns_limit_k_min -16
_diffrn_reflns_limit_l_max 25
_diffrn_reflns_limit_l_min -14
_diffrn_reflns_number 15355
_diffrn_reflns_theta_full 25.00
_diffrn_reflns_theta_max 25.00
_diffrn_reflns_theta_min 1.62
_exptl_absorpt_coefficient_mu 2.373
_exptl_absorpt_correction_T_max 0.8906
_exptl_absorpt_correction_T_min 0.7173
_exptl_absorpt_correction_type multi-scan
_exptl_absorpt_process_details sadabs
_exptl_crystal_colour pale-yellow
_exptl_crystal_density_diffrn 1.387
_exptl_crystal_density_method 'not measured'
_exptl_crystal_description prism
_exptl_crystal_F_000 1598
_exptl_crystal_size_max 0.15
_exptl_crystal_size_mid 0.12
_exptl_crystal_size_min 0.05
_refine_diff_density_max 0.601
_refine_diff_density_min -0.402
_refine_diff_density_rms 0.067
_refine_ls_extinction_method none
_refine_ls_goodness_of_fit_ref 0.735
_refine_ls_hydrogen_treatment constr
_refine_ls_matrix_type full
_refine_ls_number_parameters 912
_refine_ls_number_reflns 12825
_refine_ls_number_restraints 6
_refine_ls_restrained_S_all 0.736
_refine_ls_R_factor_all 0.1476
_refine_ls_R_factor_gt 0.0463
_refine_ls_shift/su_max 0.001
_refine_ls_shift/su_mean 0.000
_refine_ls_structure_factor_coef Fsqd
_refine_ls_weighting_details 'calc w=1/[\s^2^(Fo^2^)+(0.0253P)^2^+0.0000P] where P=(Fo^2^+2Fc^2^)/3'
_refine_ls_weighting_scheme calc
_refine_ls_wR_factor_gt 0.0722
_refine_ls_wR_factor_ref 0.0847
_reflns_number_gt 5110
_reflns_number_total 12825
_reflns_threshold_expression >2sigma(I)
_cod_data_source_file om1002045_si_001.cif
_cod_data_source_block f80705b
_cod_depositor_comments
;
The following automatic conversions were performed:

'_symmetry_cell_setting' value 'Triclinic' changed to 'triclinic'
according to /home/saulius/struct/CIF-dictionaries/cif_core.dic
dictionary named 'cif_core.dic' version 2.4.1 from 2010-06-29.

Automatic conversion script
Id: cif_fix_values 1715 2011-07-08 13:25:40Z adriana 
;
_cod_original_sg_symbol_H-M P-1
_cod_original_formula_sum 'C93.50 H78 Li O5 Y3'
_cod_database_code 4065940

loop_
_symmetry_equiv_pos_as_xyz
'x, y, z'
'-x, -y, -z'

loop_
_atom_site_label
_atom_site_type_symbol
_atom_site_fract_x
_atom_site_fract_y
_atom_site_fract_z
_atom_site_U_iso_or_equiv
_atom_site_adp_type
_atom_site_occupancy
_atom_site_symmetry_multiplicity
_atom_site_calc_flag
_atom_site_refinement_flags
Y1 Y 0.48635(4) 0.30408(4) 0.70415(3) 0.02982(16) Uani 1 1 d .
Y2 Y 0.54393(4) 0.11674(4) 0.82493(3) 0.03726(17) Uani 1 1 d .
Y3 Y 0.59271(4) 0.52535(4) 0.70700(3) 0.03871(18) Uani 1 1 d .
O1 O 0.6064(3) 0.1634(2) 0.71535(16) 0.0335(9) Uani 1 1 d .
O2 O 0.6378(3) 0.3751(2) 0.66786(16) 0.0332(9) Uani 1 1 d .
O3 O 0.4270(3) 0.2468(2) 0.81379(15) 0.0344(9) Uani 1 1 d .
O4 O 0.4465(3) 0.4578(2) 0.75252(15) 0.0336(9) Uani 1 1 d .
O5 O 0.7024(4) 0.1336(3) 0.4057(2) 0.0624(12) Uani 1 1 d .
Li1 Li 0.6936(8) 0.1903(7) 0.4834(5) 0.056(3) Uani 1 1 d .
C1 C 0.6056(4) 0.1851(4) 0.6027(2) 0.0310(14) Uani 1 1 d .
C2 C 0.6213(4) 0.2825(4) 0.5827(2) 0.0286(14) Uani 1 1 d .
C3 C 0.5615(4) 0.3140(4) 0.5366(2) 0.0393(15) Uani 1 1 d .
H3A H 0.5562 0.3749 0.5156 0.047 Uiso 1 1 calc R
C4 C 0.5124(4) 0.2387(4) 0.5283(3) 0.0437(16) Uani 1 1 d .
H4A H 0.4687 0.2407 0.5008 0.052 Uiso 1 1 calc R
C5 C 0.5392(4) 0.1606(4) 0.5675(3) 0.0408(16) Uani 1 1 d .
H5A H 0.5169 0.1008 0.5703 0.049 Uiso 1 1 calc R
C6 C 0.6499(4) 0.1251(4) 0.6540(3) 0.0301(14) Uani 1 1 d .
C7 C 0.7218(4) 0.0481(4) 0.6412(3) 0.0338(15) Uani 1 1 d .
C8 C 0.7587(5) 0.0047(4) 0.5747(3) 0.0418(16) Uani 1 1 d .
C9 C 0.7136(6) -0.0717(5) 0.5627(3) 0.073(2) Uani 1 1 d .
H9A H 0.6546 -0.0913 0.5941 0.088 Uiso 1 1 calc R
C10 C 0.7567(8) -0.1193(6) 0.5031(4) 0.103(3) Uani 1 1 d .
H10A H 0.7283 -0.1719 0.4960 0.124 Uiso 1 1 calc R
C11 C 0.8387(8) -0.0886(6) 0.4568(4) 0.093(3) Uani 1 1 d .
H11A H 0.8661 -0.1198 0.4173 0.112 Uiso 1 1 calc R
C12 C 0.8827(6) -0.0129(7) 0.4662(4) 0.086(3) Uani 1 1 d .
H12A H 0.9394 0.0079 0.4333 0.103 Uiso 1 1 calc R
C13 C 0.8427(5) 0.0335(5) 0.5253(3) 0.065(2) Uani 1 1 d .
H13A H 0.8734 0.0851 0.5316 0.079 Uiso 1 1 calc R
C14 C 0.7864(5) -0.0017(4) 0.6861(3) 0.0424(16) Uani 1 1 d .
C15 C 0.8656(5) 0.0418(4) 0.6962(3) 0.0606(19) Uani 1 1 d .
H15A H 0.8739 0.1042 0.6789 0.073 Uiso 1 1 calc R
C16 C 0.9330(5) -0.0067(6) 0.7317(3) 0.075(2) Uani 1 1 d .
H16A H 0.9853 0.0241 0.7387 0.091 Uiso 1 1 calc R
C17 C 0.9238(6) -0.0991(6) 0.7568(3) 0.077(3) Uani 1 1 d .
H17A H 0.9701 -0.1313 0.7802 0.093 Uiso 1 1 calc R
C18 C 0.8464(6) -0.1431(5) 0.7472(3) 0.071(2) Uani 1 1 d .
H18A H 0.8391 -0.2056 0.7645 0.086 Uiso 1 1 calc R
C19 C 0.7787(5) -0.0964(4) 0.7122(3) 0.0501(18) Uani 1 1 d .
H19A H 0.7268 -0.1281 0.7056 0.060 Uiso 1 1 calc R
C20 C 0.6891(4) 0.3374(3) 0.6063(3) 0.0316(14) Uani 1 1 d .
C21 C 0.7919(5) 0.3421(4) 0.5763(3) 0.0364(15) Uani 1 1 d .
C22 C 0.8427(5) 0.3169(4) 0.5054(3) 0.0422(16) Uani 1 1 d .
C23 C 0.7981(5) 0.3575(4) 0.4566(3) 0.0508(17) Uani 1 1 d .
H23A H 0.7326 0.3974 0.4682 0.061 Uiso 1 1 calc R
C24 C 0.8473(6) 0.3412(5) 0.3907(4) 0.076(2) Uani 1 1 d .
H24A H 0.8160 0.3703 0.3583 0.091 Uiso 1 1 calc R
C25 C 0.9423(7) 0.2819(6) 0.3740(4) 0.096(3) Uani 1 1 d .
H25A H 0.9747 0.2684 0.3299 0.116 Uiso 1 1 calc R
C26 C 0.9907(6) 0.2419(6) 0.4211(5) 0.092(3) Uani 1 1 d .
H26A H 1.0566 0.2029 0.4090 0.111 Uiso 1 1 calc R
C27 C 0.9407(6) 0.2598(4) 0.4874(3) 0.0621(19) Uani 1 1 d .
H27A H 0.9736 0.2331 0.5195 0.075 Uiso 1 1 calc R
C28 C 0.8674(5) 0.3677(4) 0.6094(3) 0.0477(17) Uani 1 1 d .
C29 C 0.9358(6) 0.4318(5) 0.5820(3) 0.094(3) Uani 1 1 d .
H29A H 0.9290 0.4692 0.5444 0.113 Uiso 1 1 calc R
C30 C 1.0159(8) 0.4419(8) 0.6099(5) 0.139(5) Uani 1 1 d .
H30A H 1.0610 0.4871 0.5907 0.167 Uiso 1 1 calc R
C31 C 1.0307(8) 0.3897(9) 0.6629(6) 0.138(6) Uani 1 1 d .
H31A H 1.0869 0.3957 0.6795 0.165 Uiso 1 1 calc R
C32 C 0.9614(7) 0.3271(6) 0.6921(4) 0.100(3) Uani 1 1 d .
H32A H 0.9689 0.2910 0.7301 0.120 Uiso 1 1 calc R
C33 C 0.8806(5) 0.3166(5) 0.6664(4) 0.069(2) Uani 1 1 d .
H33A H 0.8334 0.2740 0.6877 0.083 Uiso 1 1 calc R
C34 C 0.6210(5) 0.0778(4) 0.4067(3) 0.072(2) Uani 1 1 d .
H34A H 0.5541 0.1193 0.4082 0.086 Uiso 1 1 calc R
H34B H 0.6100 0.0327 0.4448 0.086 Uiso 1 1 calc R
C35 C 0.6608(7) 0.0258(6) 0.3447(4) 0.120(3) Uani 1 1 d U
H35A H 0.6790 -0.0425 0.3546 0.144 Uiso 1 1 calc R
H35B H 0.6056 0.0338 0.3221 0.144 Uiso 1 1 calc R
C36 C 0.7482(7) 0.0612(6) 0.3051(4) 0.133(4) Uani 1 1 d .
H36A H 0.7337 0.0902 0.2646 0.159 Uiso 1 1 calc R
H36B H 0.8075 0.0093 0.2936 0.159 Uiso 1 1 calc R
C37 C 0.7763(5) 0.1349(5) 0.3404(3) 0.086(2) Uani 1 1 d .
H37A H 0.8493 0.1183 0.3427 0.103 Uiso 1 1 calc R
H37B H 0.7681 0.1981 0.3183 0.103 Uiso 1 1 calc R
C38 C 0.2915(4) 0.3066(4) 0.7634(3) 0.0304(14) Uani 1 1 d .
C39 C 0.3029(4) 0.4002(4) 0.7374(3) 0.0272(13) Uani 1 1 d .
C40 C 0.3182(4) 0.3982(4) 0.6679(3) 0.0357(15) Uani 1 1 d .
H40A H 0.3294 0.4503 0.6375 0.043 Uiso 1 1 calc R
C41 C 0.3136(4) 0.3059(4) 0.6533(3) 0.0400(16) Uani 1 1 d .
H41A H 0.3189 0.2856 0.6118 0.048 Uiso 1 1 calc R
C42 C 0.2995(4) 0.2487(4) 0.7117(3) 0.0347(15) Uani 1 1 d .
H42A H 0.2961 0.1830 0.7156 0.042 Uiso 1 1 calc R
C43 C 0.3180(4) 0.2719(4) 0.8265(3) 0.0324(14) Uani 1 1 d .
C44 C 0.2480(5) 0.2718(3) 0.8864(3) 0.0358(15) Uani 1 1 d .
C45 C 0.2810(5) 0.2602(4) 0.9487(3) 0.0435(16) Uani 1 1 d .
C46 C 0.2366(5) 0.1987(4) 1.0006(3) 0.065(2) Uani 1 1 d .
H46A H 0.1908 0.1587 0.9954 0.078 Uiso 1 1 calc R
C47 C 0.2606(6) 0.1964(5) 1.0611(4) 0.075(2) Uani 1 1 d .
H47A H 0.2326 0.1538 1.0956 0.090 Uiso 1 1 calc R
C48 C 0.3254(7) 0.2572(6) 1.0687(4) 0.079(3) Uani 1 1 d .
H48A H 0.3409 0.2566 1.1088 0.095 Uiso 1 1 calc R
C49 C 0.3673(6) 0.3187(5) 1.0183(4) 0.075(2) Uani 1 1 d .
H49A H 0.4102 0.3607 1.0244 0.090 Uiso 1 1 calc R
C50 C 0.3472(5) 0.3195(4) 0.9585(3) 0.0565(19) Uani 1 1 d .
H50A H 0.3786 0.3606 0.9240 0.068 Uiso 1 1 calc R
C51 C 0.1308(5) 0.2880(5) 0.8939(3) 0.0472(17) Uani 1 1 d .
C52 C 0.0885(6) 0.2294(5) 0.8647(3) 0.083(2) Uani 1 1 d .
H52A H 0.1325 0.1801 0.8392 0.100 Uiso 1 1 calc R
C53 C -0.0227(8) 0.2434(8) 0.8732(4) 0.119(4) Uani 1 1 d .
H53A H -0.0531 0.2024 0.8547 0.143 Uiso 1 1 calc R
C54 C -0.0839(8) 0.3174(9) 0.9086(5) 0.129(5) Uani 1 1 d .
H54A H -0.1567 0.3285 0.9129 0.155 Uiso 1 1 calc R
C55 C -0.0432(8) 0.3750(8) 0.9376(5) 0.134(4) Uani 1 1 d .
H55A H -0.0869 0.4255 0.9620 0.161 Uiso 1 1 calc R
C56 C 0.0650(6) 0.3588(5) 0.9311(3) 0.086(2) Uani 1 1 d .
H56A H 0.0933 0.3974 0.9527 0.103 Uiso 1 1 calc R
C57 C 0.3356(4) 0.4750(4) 0.7682(3) 0.0295(14) Uani 1 1 d .
C58 C 0.2727(5) 0.5458(4) 0.8050(3) 0.0340(15) Uani 1 1 d .
C59 C 0.1580(5) 0.5667(4) 0.8169(3) 0.0396(16) Uani 1 1 d .
C60 C 0.1022(5) 0.5383(5) 0.7784(3) 0.077(2) Uani 1 1 d .
H60A H 0.1398 0.5033 0.7415 0.093 Uiso 1 1 calc R
C61 C -0.0065(5) 0.5594(5) 0.7922(4) 0.091(3) Uani 1 1 d .
H61A H -0.0400 0.5361 0.7653 0.109 Uiso 1 1 calc R
C62 C -0.0654(5) 0.6115(5) 0.8419(4) 0.073(2) Uani 1 1 d .
H62A H -0.1392 0.6247 0.8508 0.088 Uiso 1 1 calc R
C63 C -0.0143(6) 0.6444(5) 0.8790(4) 0.110(3) Uani 1 1 d .
H63A H -0.0530 0.6828 0.9140 0.132 Uiso 1 1 calc R
C64 C 0.0957(6) 0.6222(5) 0.8663(4) 0.091(3) Uani 1 1 d .
H64A H 0.1282 0.6468 0.8933 0.110 Uiso 1 1 calc R
C65 C 0.3159(4) 0.6083(4) 0.8409(3) 0.0392(16) Uani 1 1 d .
C66 C 0.3294(5) 0.7018(4) 0.8181(3) 0.0567(19) Uani 1 1 d .
H66A H 0.3217 0.7232 0.7766 0.068 Uiso 1 1 calc R
C67 C 0.3543(5) 0.7646(4) 0.8565(4) 0.076(2) Uani 1 1 d .
H67A H 0.3629 0.8276 0.8409 0.092 Uiso 1 1 calc R
C68 C 0.3660(5) 0.7318(5) 0.9177(4) 0.070(2) Uani 1 1 d .
H68A H 0.3826 0.7730 0.9437 0.085 Uiso 1 1 calc R
C69 C 0.3537(5) 0.6410(5) 0.9404(3) 0.071(2) Uani 1 1 d .
H69A H 0.3620 0.6201 0.9818 0.085 Uiso 1 1 calc R
C70 C 0.3286(5) 0.5776(4) 0.9027(3) 0.061(2) Uani 1 1 d .
H70A H 0.3204 0.5148 0.9190 0.074 Uiso 1 1 calc R
C71 C 0.7078(6) 0.1851(6) 0.8409(4) 0.070(2) Uani 1 1 d .
H71A H 0.7501 0.2150 0.8040 0.084 Uiso 1 1 calc R
C72 C 0.7234(5) 0.0877(6) 0.8586(4) 0.074(2) Uani 1 1 d .
H72A H 0.7757 0.0405 0.8359 0.089 Uiso 1 1 calc R
C73 C 0.6440(6) 0.0750(5) 0.9180(3) 0.057(2) Uani 1 1 d .
H73A H 0.6361 0.0173 0.9430 0.068 Uiso 1 1 calc R
C74 C 0.5791(5) 0.1629(5) 0.9334(3) 0.0539(18) Uani 1 1 d .
H74A H 0.5188 0.1737 0.9692 0.065 Uiso 1 1 calc R
C75 C 0.6198(6) 0.2312(5) 0.8862(4) 0.063(2) Uani 1 1 d .
H75A H 0.5930 0.2965 0.8849 0.076 Uiso 1 1 calc R
C76 C 0.5387(5) -0.0687(4) 0.8304(4) 0.0579(19) Uani 1 1 d .
H76A H 0.6040 -0.1075 0.8272 0.069 Uiso 1 1 calc R
C77 C 0.4645(7) -0.0361(5) 0.8878(3) 0.066(2) Uani 1 1 d .
H77A H 0.4709 -0.0508 0.9303 0.079 Uiso 1 1 calc R
C78 C 0.3801(5) 0.0212(4) 0.8720(4) 0.061(2) Uani 1 1 d .
H78A H 0.3208 0.0529 0.9020 0.073 Uiso 1 1 calc R
C79 C 0.3976(6) 0.0242(4) 0.8042(4) 0.0571(19) Uani 1 1 d .
H79A H 0.3527 0.0568 0.7801 0.068 Uiso 1 1 calc R
C80 C 0.4977(6) -0.0327(4) 0.7792(3) 0.0550(19) Uani 1 1 d .
H80A H 0.5307 -0.0439 0.7348 0.066 Uiso 1 1 calc R
C81 C 0.7085(10) 0.4696(5) 0.7895(6) 0.081(3) Uani 1 1 d .
H81A H 0.7315 0.4037 0.7933 0.098 Uiso 1 1 calc R
C82 C 0.6178(8) 0.5178(10) 0.8263(4) 0.085(3) Uani 1 1 d .
H82A H 0.5675 0.4910 0.8606 0.102 Uiso 1 1 calc R
C83 C 0.6116(8) 0.6118(9) 0.8054(6) 0.093(4) Uani 1 1 d .
H83A H 0.5553 0.6600 0.8222 0.112 Uiso 1 1 calc R
C84 C 0.7022(11) 0.6246(8) 0.7552(6) 0.105(4) Uani 1 1 d .
H84A H 0.7199 0.6822 0.7328 0.125 Uiso 1 1 calc R
C85 C 0.7611(6) 0.5345(10) 0.7451(4) 0.080(3) Uani 1 1 d .
H85A H 0.8262 0.5199 0.7134 0.096 Uiso 1 1 calc R
C86 C 0.6377(6) 0.5877(5) 0.5807(3) 0.069(2) Uani 1 1 d .
H86A H 0.6956 0.5527 0.5517 0.083 Uiso 1 1 calc R
C87 C 0.5331(7) 0.5710(4) 0.5977(3) 0.058(2) Uani 1 1 d .
H87A H 0.5079 0.5231 0.5819 0.070 Uiso 1 1 calc R
C88 C 0.4731(5) 0.6377(5) 0.6419(3) 0.063(2) Uani 1 1 d .
H88A H 0.3999 0.6428 0.6614 0.075 Uiso 1 1 calc R
C89 C 0.5398(7) 0.6963(4) 0.6527(4) 0.072(2) Uani 1 1 d .
H89A H 0.5198 0.7473 0.6808 0.086 Uiso 1 1 calc R
C90 C 0.6408(7) 0.6652(5) 0.6143(4) 0.077(2) Uani 1 1 d .
H90A H 0.7014 0.6921 0.6115 0.093 Uiso 1 1 calc R
C91 C 1.0782(8) -0.0297(7) 0.0210(6) 0.131(3) Uiso 1 1 d .
C92 C 0.9387(10) 0.0900(8) 0.0805(6) 0.200(5) Uiso 1 1 d .
C93 C 0.9803(19) 0.0306(13) 0.0276(10) 0.126(7) Uiso 0.50 1 d P
C94 C 0.8890(15) 0.0878(13) 0.0322(11) 0.124(6) Uiso 0.50 1 d P
C95 C 1.0382(17) 0.0208(14) 0.0746(10) 0.133(7) Uiso 0.50 1 d P

loop_
_atom_site_aniso_label
_atom_site_aniso_U_11
_atom_site_aniso_U_22
_atom_site_aniso_U_33
_atom_site_aniso_U_23
_atom_site_aniso_U_13
_atom_site_aniso_U_12
Y1 0.0303(4) 0.0358(4) 0.0224(4) 0.0027(3) -0.0067(3) -0.0059(3)
Y2 0.0453(4) 0.0417(4) 0.0236(4) 0.0054(3) -0.0104(3) -0.0059(3)
Y3 0.0412(4) 0.0403(4) 0.0376(4) 0.0020(3) -0.0134(3) -0.0122(3)
O1 0.039(3) 0.038(2) 0.019(2) -0.0031(19) -0.004(2) -0.0005(19)
O2 0.035(2) 0.039(2) 0.024(2) 0.0000(19) -0.006(2) -0.0084(19)
O3 0.033(3) 0.043(2) 0.025(2) 0.0009(18) -0.005(2) -0.0071(19)
O4 0.038(3) 0.035(2) 0.028(2) 0.0013(18) -0.012(2) -0.0034(19)
O5 0.071(4) 0.075(3) 0.048(3) -0.012(3) -0.022(3) -0.014(3)
Li1 0.049(7) 0.083(8) 0.045(7) -0.010(6) -0.019(6) -0.015(6)
C1 0.035(4) 0.036(4) 0.023(4) 0.002(3) -0.010(3) -0.007(3)
C2 0.029(4) 0.033(3) 0.025(4) -0.005(3) -0.008(3) -0.005(3)
C3 0.046(4) 0.049(4) 0.024(4) 0.011(3) -0.013(3) -0.009(3)
C4 0.049(4) 0.066(4) 0.023(4) 0.006(3) -0.023(3) -0.010(4)
C5 0.039(4) 0.050(4) 0.035(4) -0.012(3) -0.005(3) -0.015(3)
C6 0.039(4) 0.029(4) 0.022(4) 0.002(3) -0.006(3) -0.011(3)
C7 0.044(4) 0.032(4) 0.023(4) -0.001(3) -0.009(3) 0.001(3)
C8 0.048(5) 0.039(4) 0.033(4) 0.003(3) -0.012(4) 0.006(3)
C9 0.134(7) 0.051(5) 0.040(5) 0.014(4) -0.034(5) -0.023(5)
C10 0.167(11) 0.080(6) 0.073(7) -0.028(6) -0.049(7) -0.007(7)
C11 0.136(10) 0.081(7) 0.056(7) -0.024(6) -0.044(7) 0.044(7)
C12 0.058(6) 0.153(9) 0.028(5) 0.000(6) -0.005(4) 0.016(6)
C13 0.060(5) 0.088(6) 0.041(5) -0.006(4) -0.004(4) -0.010(4)
C14 0.046(5) 0.047(4) 0.020(4) -0.005(3) 0.003(3) 0.009(3)
C15 0.059(5) 0.073(5) 0.048(5) 0.003(4) -0.013(4) -0.010(4)
C16 0.051(5) 0.120(7) 0.054(6) -0.013(5) -0.020(4) 0.004(5)
C17 0.069(6) 0.111(7) 0.039(5) -0.007(5) -0.022(5) 0.037(5)
C18 0.087(6) 0.075(6) 0.036(5) 0.009(4) -0.020(5) 0.030(5)
C19 0.069(5) 0.041(4) 0.030(4) 0.009(3) -0.009(4) 0.005(4)
C20 0.030(4) 0.038(4) 0.028(4) 0.000(3) -0.007(3) -0.008(3)
C21 0.035(4) 0.040(4) 0.033(4) 0.007(3) -0.006(4) -0.015(3)
C22 0.037(4) 0.047(4) 0.039(5) -0.005(4) 0.003(4) -0.019(3)
C23 0.048(5) 0.067(5) 0.032(4) 0.000(4) 0.001(4) -0.018(4)
C24 0.084(7) 0.101(7) 0.042(6) -0.011(5) -0.005(5) -0.029(5)
C25 0.099(8) 0.134(9) 0.044(6) -0.043(6) 0.025(5) -0.044(7)
C26 0.065(6) 0.105(7) 0.092(8) -0.051(6) 0.017(6) -0.013(5)
C27 0.058(6) 0.062(5) 0.054(5) -0.004(4) -0.004(4) 0.002(4)
C28 0.038(4) 0.059(5) 0.044(5) -0.010(4) 0.000(4) -0.018(4)
C29 0.093(7) 0.141(7) 0.059(6) -0.003(5) 0.002(5) -0.089(6)
C30 0.084(8) 0.235(14) 0.110(10) -0.067(9) 0.019(7) -0.104(8)
C31 0.049(7) 0.241(15) 0.143(12) -0.117(11) -0.025(8) -0.017(8)
C32 0.077(7) 0.140(8) 0.095(8) -0.031(6) -0.055(7) 0.020(6)
C33 0.054(5) 0.082(5) 0.073(6) -0.005(5) -0.025(5) -0.004(4)
C34 0.092(6) 0.081(5) 0.050(5) -0.011(4) -0.026(5) -0.020(5)
C35 0.129(7) 0.158(7) 0.083(6) -0.050(5) -0.016(5) -0.051(6)
C36 0.135(9) 0.190(10) 0.078(7) -0.079(7) 0.015(6) -0.075(7)
C37 0.073(6) 0.121(7) 0.060(6) -0.018(5) 0.004(5) -0.036(5)
C38 0.020(3) 0.040(4) 0.031(4) -0.008(3) -0.002(3) -0.009(3)
C39 0.026(4) 0.033(4) 0.023(4) -0.004(3) -0.006(3) -0.006(3)
C40 0.041(4) 0.041(4) 0.028(4) 0.002(3) -0.015(3) -0.007(3)
C41 0.029(4) 0.066(5) 0.026(4) -0.007(4) -0.008(3) -0.003(3)
C42 0.040(4) 0.024(3) 0.042(4) -0.009(3) -0.013(3) -0.003(3)
C43 0.024(4) 0.037(4) 0.037(4) -0.009(3) -0.005(3) -0.009(3)
C44 0.038(4) 0.040(4) 0.021(4) 0.004(3) 0.004(3) -0.008(3)
C45 0.040(4) 0.047(4) 0.035(5) 0.000(4) -0.005(4) 0.005(3)
C46 0.067(5) 0.074(5) 0.038(5) -0.020(4) 0.007(4) 0.004(4)
C47 0.104(7) 0.063(6) 0.029(5) 0.006(4) 0.005(5) 0.019(5)
C48 0.113(8) 0.078(6) 0.038(6) -0.009(5) -0.039(6) 0.043(5)
C49 0.092(6) 0.068(6) 0.075(6) -0.021(5) -0.042(6) 0.008(5)
C50 0.071(5) 0.057(5) 0.043(5) -0.001(4) -0.028(4) 0.005(4)
C51 0.037(5) 0.066(5) 0.031(4) 0.006(4) 0.000(4) -0.008(4)
C52 0.042(6) 0.132(7) 0.069(6) -0.002(5) 0.004(5) -0.033(5)
C53 0.072(8) 0.208(12) 0.086(8) -0.009(7) -0.013(6) -0.060(7)
C54 0.039(7) 0.238(15) 0.088(9) 0.033(9) -0.012(6) 0.004(8)
C55 0.050(8) 0.223(12) 0.105(9) -0.020(8) 0.004(6) 0.011(7)
C56 0.053(6) 0.108(7) 0.078(6) -0.018(5) -0.001(5) 0.019(5)
C57 0.029(4) 0.029(4) 0.031(4) 0.008(3) -0.014(3) -0.001(3)
C58 0.034(4) 0.027(4) 0.044(4) -0.009(3) -0.013(3) -0.004(3)
C59 0.040(4) 0.044(4) 0.034(4) -0.015(3) -0.009(4) 0.003(3)
C60 0.040(5) 0.124(6) 0.070(6) -0.058(5) -0.024(4) 0.027(4)
C61 0.041(5) 0.135(7) 0.107(7) -0.072(6) -0.037(5) 0.026(5)
C62 0.038(5) 0.104(6) 0.067(6) -0.020(5) -0.010(5) 0.019(4)
C63 0.074(7) 0.154(8) 0.100(7) -0.081(6) -0.022(6) 0.028(6)
C64 0.038(5) 0.135(7) 0.104(7) -0.074(6) -0.018(5) 0.016(5)
C65 0.046(4) 0.028(4) 0.039(4) 0.005(3) -0.009(3) -0.002(3)
C66 0.090(6) 0.048(4) 0.043(5) 0.007(4) -0.031(4) -0.024(4)
C67 0.095(6) 0.049(5) 0.096(7) -0.010(5) -0.027(5) -0.035(4)
C68 0.092(6) 0.080(6) 0.052(6) -0.022(5) -0.033(5) -0.017(5)
C69 0.088(6) 0.077(6) 0.052(5) 0.001(5) -0.031(5) -0.006(5)
C70 0.083(5) 0.052(5) 0.057(5) -0.009(4) -0.028(4) -0.013(4)
C71 0.065(6) 0.109(7) 0.050(6) 0.004(5) -0.026(5) -0.036(5)
C72 0.047(5) 0.119(7) 0.050(6) -0.039(5) -0.012(5) 0.021(5)
C73 0.079(6) 0.060(5) 0.032(5) 0.007(4) -0.034(4) 0.015(4)
C74 0.051(5) 0.073(5) 0.039(5) -0.013(4) -0.018(4) 0.000(4)
C75 0.081(6) 0.065(5) 0.056(5) -0.003(5) -0.037(5) -0.019(5)
C76 0.063(5) 0.047(4) 0.057(5) -0.001(4) -0.010(5) -0.003(4)
C77 0.111(7) 0.060(5) 0.028(5) 0.018(4) -0.012(5) -0.039(5)
C78 0.052(5) 0.045(5) 0.071(6) -0.019(4) 0.010(5) -0.008(4)
C79 0.073(6) 0.043(4) 0.067(6) -0.002(4) -0.029(5) -0.024(4)
C80 0.075(6) 0.051(5) 0.040(5) -0.008(4) -0.010(4) -0.019(4)
C81 0.101(8) 0.070(6) 0.103(8) 0.000(7) -0.080(7) -0.008(7)
C82 0.060(7) 0.162(11) 0.036(5) -0.012(7) -0.021(5) -0.012(7)
C83 0.079(8) 0.087(8) 0.140(10) -0.067(7) -0.076(8) 0.027(7)
C84 0.119(10) 0.093(9) 0.147(11) 0.001(7) -0.083(9) -0.062(8)
C85 0.039(5) 0.140(9) 0.073(7) -0.016(7) -0.024(5) -0.029(7)
C86 0.073(7) 0.064(6) 0.047(5) 0.030(4) 0.006(5) -0.001(5)
C87 0.092(7) 0.049(5) 0.035(5) 0.019(4) -0.032(5) -0.002(5)
C88 0.062(6) 0.060(5) 0.052(5) 0.022(4) -0.012(5) 0.008(5)
C89 0.098(7) 0.033(5) 0.076(6) 0.012(4) -0.016(6) -0.007(5)
C90 0.100(8) 0.040(5) 0.093(7) 0.027(4) -0.022(6) -0.037(5)

loop_
_atom_type_symbol
_atom_type_description
_atom_type_scat_dispersion_real
_atom_type_scat_dispersion_imag
_atom_type_scat_source
C C 0.0033 0.0016 'International Tables Vol C Tables 4.2.6.8 and 6.1.1.4'
H H 0.0000 0.0000 'International Tables Vol C Tables 4.2.6.8 and 6.1.1.4'
Li Li -0.0003 0.0001 'International Tables Vol C Tables 4.2.6.8 and 6.1.1.4'
O O 0.0106 0.0060 'International Tables Vol C Tables 4.2.6.8 and 6.1.1.4'
Y Y -2.7962 3.5667 'International Tables Vol C Tables 4.2.6.8 and 6.1.1.4'

loop_
_geom_angle_atom_site_label_1
_geom_angle_atom_site_label_2
_geom_angle_atom_site_label_3
_geom_angle
_geom_angle_site_symmetry_1
_geom_angle_site_symmetry_3
O2 Y1 O3 121.03(11) . .
O2 Y1 O1 83.94(11) . .
O3 Y1 O1 74.12(11) . .
O2 Y1 O4 72.76(11) . .
O3 Y1 O4 83.43(11) . .
O1 Y1 O4 132.68(11) . .
O2 Y1 C39 122.46(14) . .
O3 Y1 C39 79.73(15) . .
O1 Y1 C39 150.20(15) . .
O4 Y1 C39 55.96(13) . .
O2 Y1 C38 152.28(15) . .
O3 Y1 C38 57.74(14) . .
O1 Y1 C38 118.53(15) . .
O4 Y1 C38 79.76(14) . .
C39 Y1 C38 32.21(14) . .
O2 Y1 C40 115.22(14) . .
O3 Y1 C40 108.24(14) . .
O1 Y1 C40 152.40(14) . .
O4 Y1 C40 74.14(14) . .
C39 Y1 C40 31.84(14) . .
C38 Y1 C40 51.62(17) . .
O2 Y1 C42 162.05(15) . .
O3 Y1 C42 76.23(15) . .
O1 Y1 C42 107.26(14) . .
O4 Y1 C42 106.95(13) . .
C39 Y1 C42 51.64(15) . .
C38 Y1 C42 31.01(13) . .
C40 Y1 C42 49.59(15) . .
O2 Y1 C2 57.22(13) . .
O3 Y1 C2 149.66(13) . .
O1 Y1 C2 75.63(13) . .
O4 Y1 C2 119.77(14) . .
C39 Y1 C2 128.60(16) . .
C38 Y1 C2 139.96(16) . .
C40 Y1 C2 97.51(16) . .
C42 Y1 C2 111.05(16) . .
O2 Y1 C1 79.67(13) . .
O3 Y1 C1 122.75(13) . .
O1 Y1 C1 54.33(13) . .
O4 Y1 C1 149.54(13) . .
C39 Y1 C1 137.09(15) . .
C38 Y1 C1 125.89(16) . .
C40 Y1 C1 107.37(16) . .
C42 Y1 C1 95.30(15) . .
C2 Y1 C1 30.23(13) . .
O2 Y1 C41 132.70(15) . .
O3 Y1 C41 104.41(14) . .
O1 Y1 C41 123.28(14) . .
O4 Y1 C41 102.27(14) . .
C39 Y1 C41 50.56(15) . .
C38 Y1 C41 50.10(16) . .
C40 Y1 C41 29.15(12) . .
C42 Y1 C41 29.35(13) . .
C2 Y1 C41 90.21(16) . .
C1 Y1 C41 86.93(15) . .
O2 Y1 C43 139.92(12) . .
O3 Y1 C43 27.40(12) . .
O1 Y1 C43 97.17(13) . .
O4 Y1 C43 77.72(12) . .
C39 Y1 C43 54.17(16) . .
C38 Y1 C43 30.59(14) . .
C40 Y1 C43 80.94(16) . .
C42 Y1 C43 54.22(15) . .
C2 Y1 C43 161.53(14) . .
C1 Y1 C43 132.73(14) . .
C41 Y1 C43 79.48(16) . .
O3 Y2 O1 77.37(11) . .
O3 Y2 C76 133.42(17) . .
O1 Y2 C76 106.94(19) . .
O3 Y2 C77 116.7(2) . .
O1 Y2 C77 133.99(17) . .
C76 Y2 C77 30.56(17) . .
O3 Y2 C74 97.57(17) . .
O1 Y2 C74 133.14(18) . .
C76 Y2 C74 109.4(2) . .
C77 Y2 C74 90.4(2) . .
O3 Y2 C80 109.53(19) . .
O1 Y2 C80 84.44(16) . .
C76 Y2 C80 30.24(15) . .
C77 Y2 C80 49.65(19) . .
C74 Y2 C80 138.5(2) . .
O3 Y2 C72 134.3(2) . .
O1 Y2 C72 100.0(2) . .
C76 Y2 C72 91.5(2) . .
C77 Y2 C72 98.0(3) . .
C74 Y2 C72 51.08(19) . .
C80 Y2 C72 115.6(2) . .
O3 Y2 C71 105.0(2) . .
O1 Y2 C71 85.83(18) . .
C76 Y2 C71 121.5(2) . .
C77 Y2 C71 126.1(2) . .
C74 Y2 C71 50.0(2) . .
C80 Y2 C71 141.0(3) . .
C72 Y2 C71 30.46(17) . .
O3 Y2 C78 87.63(18) . .
O1 Y2 C78 123.5(2) . .
C76 Y2 C78 50.48(19) . .
C77 Y2 C78 30.08(16) . .
C74 Y2 C78 102.4(2) . .
C80 Y2 C78 50.00(19) . .
C72 Y2 C78 126.9(3) . .
C71 Y2 C78 150.3(2) . .
O3 Y2 C75 84.95(17) . .
O1 Y2 C75 103.6(2) . .
C76 Y2 C75 135.0(2) . .
C77 Y2 C75 120.5(2) . .
C74 Y2 C75 30.19(16) . .
C80 Y2 C75 164.9(2) . .
C72 Y2 C75 50.8(2) . .
C71 Y2 C75 30.33(17) . .
C78 Y2 C75 129.2(3) . .
O3 Y2 C73 128.10(17) . .
O1 Y2 C73 130.62(18) . .
C76 Y2 C73 85.1(2) . .
C77 Y2 C73 77.3(2) . .
C74 Y2 C73 30.53(15) . .
C80 Y2 C73 115.2(2) . .
C72 Y2 C73 30.78(17) . .
C71 Y2 C73 49.7(2) . .
C78 Y2 C73 101.4(2) . .
C75 Y2 C73 49.95(19) . .
O3 Y2 C79 82.86(17) . .
O1 Y2 C79 93.47(18) . .
C76 Y2 C79 50.88(18) . .
C77 Y2 C79 49.98(19) . .
C74 Y2 C79 132.6(2) . .
C80 Y2 C79 30.90(15) . .
C72 Y2 C79 142.3(2) . .
C71 Y2 C79 171.8(3) . .
C78 Y2 C79 30.22(16) . .
C75 Y2 C79 156.3(3) . .
C73 Y2 C79 127.2(2) . .
O4 Y3 O2 76.52(11) . .
O4 Y3 C83 102.6(3) . .
O2 Y3 C83 137.3(3) . .
O4 Y3 C85 133.0(3) . .
O2 Y3 C85 99.4(3) . .
C83 Y3 C85 49.7(3) . .
O4 Y3 C81 103.0(3) . .
O2 Y3 C81 88.63(19) . .
C83 Y3 C81 49.4(2) . .
C85 Y3 C81 30.3(2) . .
O4 Y3 C88 84.33(18) . .
O2 Y3 C88 110.9(2) . .
C83 Y3 C88 111.4(3) . .
C85 Y3 C88 137.3(4) . .
C81 Y3 C88 160.3(3) . .
O4 Y3 C82 87.1(2) . .
O2 Y3 C82 109.0(3) . .
C83 Y3 C82 29.9(2) . .
C85 Y3 C82 49.3(2) . .
C81 Y3 C82 29.5(2) . .
C88 Y3 C82 135.8(4) . .
O4 Y3 C84 132.9(3) . .
O2 Y3 C84 129.7(3) . .
C83 Y3 C84 30.5(2) . .
C85 Y3 C84 30.4(2) . .
C81 Y3 C84 50.2(3) . .
C88 Y3 C84 111.7(3) . .
C82 Y3 C84 49.9(3) . .
O4 Y3 C89 109.3(2) . .
O2 Y3 C89 132.66(18) . .
C83 Y3 C89 88.6(3) . .
C85 Y3 C89 107.1(4) . .
C81 Y3 C89 131.9(2) . .
C88 Y3 C89 30.46(17) . .
C82 Y3 C89 118.1(4) . .
C84 Y3 C89 81.8(3) . .
O4 Y3 C87 90.4(2) . .
O2 Y3 C87 83.86(17) . .
C83 Y3 C87 138.5(3) . .
C85 Y3 C87 136.3(3) . .
C81 Y3 C87 162.7(4) . .
C88 Y3 C87 30.08(16) . .
C82 Y3 C87 165.8(4) . .
C84 Y3 C87 126.1(3) . .
C89 Y3 C87 50.0(2) . .
O4 Y3 C86 119.9(2) . .
O2 Y3 C86 85.70(19) . .
C83 Y3 C86 126.9(4) . .
C85 Y3 C86 106.2(3) . .
C81 Y3 C86 133.8(4) . .
C88 Y3 C86 49.7(2) . .
C82 Y3 C86 152.2(3) . .
C84 Y3 C86 102.4(3) . .
C89 Y3 C86 49.8(2) . .
C87 Y3 C86 30.20(17) . .
O4 Y3 C90 133.82(19) . .
O2 Y3 C90 113.9(2) . .
C83 Y3 C90 97.5(4) . .
C85 Y3 C90 91.2(3) . .
C81 Y3 C90 121.4(3) . .
C88 Y3 C90 49.5(2) . .
C82 Y3 C90 125.5(3) . .
C84 Y3 C90 76.8(3) . .
C89 Y3 C90 29.95(18) . .
C87 Y3 C90 49.6(2) . .
C86 Y3 C90 29.90(17) . .
C6 O1 Y2 141.0(3) . .
C6 O1 Y1 108.1(3) . .
Y2 O1 Y1 102.77(13) . .
C20 O2 Y3 135.0(3) . .
C20 O2 Y1 103.9(3) . .
Y3 O2 Y1 106.16(14) . .
C43 O3 Y2 138.3(3) . .
C43 O3 Y1 101.5(3) . .
Y2 O3 Y1 105.68(14) . .
C57 O4 Y3 143.3(3) . .
C57 O4 Y1 101.8(3) . .
Y3 O4 Y1 104.12(14) . .
C34 O5 C37 109.3(5) . .
C34 O5 Li1 117.7(5) . .
C37 O5 Li1 132.9(5) . .
O5 Li1 C4 104.1(4) . .
O5 Li1 C5 111.3(5) . .
C4 Li1 C5 34.2(2) . .
O5 Li1 C3 127.3(5) . .
C4 Li1 C3 34.4(2) . .
C5 Li1 C3 56.7(3) . .
O5 Li1 C2 160.7(5) . .
C4 Li1 C2 57.2(3) . .
C5 Li1 C2 56.7(3) . .
C3 Li1 C2 34.5(2) . .
O5 Li1 C1 142.2(5) . .
C4 Li1 C1 56.8(3) . .
C5 Li1 C1 34.0(2) . .
C3 Li1 C1 56.7(3) . .
C2 Li1 C1 33.9(2) . .
C5 C1 C2 106.8(4) . .
C5 C1 C6 128.7(5) . .
C2 C1 C6 124.5(4) . .
C5 C1 Li1 69.2(4) . .
C2 C1 Li1 72.5(4) . .
C6 C1 Li1 125.3(4) . .
C5 C1 Y1 110.1(3) . .
C2 C1 Y1 70.9(3) . .
C6 C1 Y1 86.5(3) . .
Li1 C1 Y1 141.3(3) . .
C3 C2 C1 106.5(4) . .
C3 C2 C20 128.3(5) . .
C1 C2 C20 125.2(5) . .
C3 C2 Li1 69.7(4) . .
C1 C2 Li1 73.5(4) . .
C20 C2 Li1 121.5(4) . .
C3 C2 Y1 107.3(3) . .
C1 C2 Y1 78.8(3) . .
C20 C2 Y1 85.0(3) . .
Li1 C2 Y1 149.6(3) . .
C4 C3 C2 108.6(5) . .
C4 C3 Li1 71.1(4) . .
C2 C3 Li1 75.9(4) . .
C4 C3 H3A 125.7 . .
C2 C3 H3A 125.7 . .
Li1 C3 H3A 119.1 . .
C5 C4 C3 108.6(5) . .
C5 C4 Li1 74.4(4) . .
C3 C4 Li1 74.5(4) . .
C5 C4 H4A 125.7 . .
C3 C4 H4A 125.7 . .
Li1 C4 H4A 117.4 . .
C4 C5 C1 109.5(5) . .
C4 C5 Li1 71.4(4) . .
C1 C5 Li1 76.8(4) . .
C4 C5 H5A 125.3 . .
C1 C5 H5A 125.3 . .
Li1 C5 H5A 118.3 . .
C7 C6 O1 125.0(5) . .
C7 C6 C1 124.0(5) . .
O1 C6 C1 111.0(4) . .
C6 C7 C8 122.4(5) . .
C6 C7 C14 126.2(5) . .
C8 C7 C14 111.1(5) . .
C13 C8 C9 117.4(6) . .
C13 C8 C7 121.8(6) . .
C9 C8 C7 120.6(6) . .
C8 C9 C10 120.3(7) . .
C8 C9 H9A 119.8 . .
C10 C9 H9A 119.8 . .
C11 C10 C9 119.8(9) . .
C11 C10 H10A 120.1 . .
C9 C10 H10A 120.1 . .
C10 C11 C12 121.3(10) . .
C10 C11 H11A 119.3 . .
C12 C11 H11A 119.3 . .
C11 C12 C13 119.6(8) . .
C11 C12 H12A 120.2 . .
C13 C12 H12A 120.2 . .
C8 C13 C12 121.5(7) . .
C8 C13 H13A 119.3 . .
C12 C13 H13A 119.3 . .
C15 C14 C19 117.4(6) . .
C15 C14 C7 119.4(6) . .
C19 C14 C7 122.8(6) . .
C14 C15 C16 120.4(6) . .
C14 C15 H15A 119.8 . .
C16 C15 H15A 119.8 . .
C17 C16 C15 121.1(7) . .
C17 C16 H16A 119.4 . .
C15 C16 H16A 119.4 . .
C18 C17 C16 119.1(7) . .
C18 C17 H17A 120.4 . .
C16 C17 H17A 120.4 . .
C17 C18 C19 120.7(7) . .
C17 C18 H18A 119.7 . .
C19 C18 H18A 119.7 . .
C18 C19 C14 121.3(6) . .
C18 C19 H19A 119.4 . .
C14 C19 H19A 119.4 . .
C21 C20 O2 122.0(5) . .
C21 C20 C2 124.7(5) . .
O2 C20 C2 112.9(5) . .
C21 C20 Y1 163.7(4) . .
O2 C20 Y1 48.9(2) . .
C2 C20 Y1 64.7(3) . .
C20 C21 C28 124.2(5) . .
C20 C21 C22 122.0(5) . .
C28 C21 C22 113.8(5) . .
C23 C22 C27 118.3(6) . .
C23 C22 C21 120.9(6) . .
C27 C22 C21 120.5(6) . .
C22 C23 C24 122.0(6) . .
C22 C23 H23A 119.0 . .
C24 C23 H23A 119.0 . .
C25 C24 C23 118.9(7) . .
C25 C24 H24A 120.5 . .
C23 C24 H24A 120.5 . .
C24 C25 C26 120.8(8) . .
C24 C25 H25A 119.6 . .
C26 C25 H25A 119.6 . .
C25 C26 C27 119.6(8) . .
C25 C26 H26A 120.2 . .
C27 C26 H26A 120.2 . .
C22 C27 C26 120.3(7) . .
C22 C27 H27A 119.9 . .
C26 C27 H27A 119.9 . .
C29 C28 C33 116.6(6) . .
C29 C28 C21 122.8(6) . .
C33 C28 C21 120.0(6) . .
C28 C29 C30 120.3(8) . .
C28 C29 H29A 119.8 . .
C30 C29 H29A 119.8 . .
C31 C30 C29 122.6(11) . .
C31 C30 H30A 118.7 . .
C29 C30 H30A 118.7 . .
C30 C31 C32 118.0(11) . .
C30 C31 H31A 121.0 . .
C32 C31 H31A 121.0 . .
C31 C32 C33 120.7(9) . .
C31 C32 H32A 119.6 . .
C33 C32 H32A 119.6 . .
C32 C33 C28 121.7(7) . .
C32 C33 H33A 119.2 . .
C28 C33 H33A 119.2 . .
O5 C34 C35 105.3(6) . .
O5 C34 H34A 110.7 . .
C35 C34 H34A 110.7 . .
O5 C34 H34B 110.7 . .
C35 C34 H34B 110.7 . .
H34A C34 H34B 108.8 . .
C36 C35 C34 109.4(7) . .
C36 C35 H35A 109.8 . .
C34 C35 H35A 109.8 . .
C36 C35 H35B 109.8 . .
C34 C35 H35B 109.8 . .
H35A C35 H35B 108.2 . .
C35 C36 C37 109.5(7) . .
C35 C36 H36A 109.8 . .
C37 C36 H36A 109.8 . .
C35 C36 H36B 109.8 . .
C37 C36 H36B 109.8 . .
H36A C36 H36B 108.2 . .
O5 C37 C36 104.9(5) . .
O5 C37 H37A 110.8 . .
C36 C37 H37A 110.8 . .
O5 C37 H37B 110.8 . .
C36 C37 H37B 110.8 . .
H37A C37 H37B 108.8 . .
C39 C38 C42 108.5(5) . .
C39 C38 C43 120.6(4) . .
C42 C38 C43 125.3(5) . .
C39 C38 Y1 73.7(3) . .
C42 C38 Y1 80.9(3) . .
C43 C38 Y1 90.5(3) . .
C38 C39 C40 106.4(4) . .
C38 C39 C57 126.0(5) . .
C40 C39 C57 123.6(5) . .
C38 C39 Y1 74.1(3) . .
C40 C39 Y1 80.1(3) . .
C57 C39 Y1 94.3(3) . .
C41 C40 C39 108.6(5) . .
C41 C40 Y1 80.6(3) . .
C39 C40 Y1 68.1(3) . .
C41 C40 H40A 125.7 . .
C39 C40 H40A 125.7 . .
Y1 C40 H40A 117.4 . .
C40 C41 C42 107.9(5) . .
C40 C41 Y1 70.2(3) . .
C42 C41 Y1 70.6(3) . .
C40 C41 H41A 126.0 . .
C42 C41 H41A 126.0 . .
Y1 C41 H41A 124.7 . .
C41 C42 C38 108.5(5) . .
C41 C42 Y1 80.1(3) . .
C38 C42 Y1 68.1(3) . .
C41 C42 H42A 125.7 . .
C38 C42 H42A 125.7 . .
Y1 C42 H42A 117.8 . .
C44 C43 O3 125.1(5) . .
C44 C43 C38 125.4(5) . .
O3 C43 C38 109.3(5) . .
C44 C43 Y1 168.4(4) . .
O3 C43 Y1 51.1(2) . .
C38 C43 Y1 58.9(3) . .
C43 C44 C45 122.8(5) . .
C43 C44 C51 120.6(5) . .
C45 C44 C51 116.5(5) . .
C50 C45 C46 118.3(6) . .
C50 C45 C44 119.9(6) . .
C46 C45 C44 121.3(6) . .
C45 C46 C47 120.2(7) . .
C45 C46 H46A 119.9 . .
C47 C46 H46A 119.9 . .
C48 C47 C46 119.3(8) . .
C48 C47 H47A 120.3 . .
C46 C47 H47A 120.3 . .
C49 C48 C47 120.5(8) . .
C49 C48 H48A 119.7 . .
C47 C48 H48A 119.7 . .
C48 C49 C50 120.7(7) . .
C48 C49 H49A 119.6 . .
C50 C49 H49A 119.6 . .
C49 C50 C45 120.8(7) . .
C49 C50 H50A 119.6 . .
C45 C50 H50A 119.6 . .
C56 C51 C52 119.0(7) . .
C56 C51 C44 121.2(7) . .
C52 C51 C44 119.8(6) . .
C51 C52 C53 119.7(8) . .
C51 C52 H52A 120.2 . .
C53 C52 H52A 120.2 . .
C54 C53 C52 118.7(10) . .
C54 C53 H53A 120.6 . .
C52 C53 H53A 120.6 . .
C55 C54 C53 121.9(11) . .
C55 C54 H54A 119.0 . .
C53 C54 H54A 119.0 . .
C54 C55 C56 119.0(11) . .
C54 C55 H55A 120.5 . .
C56 C55 H55A 120.5 . .
C51 C56 C55 121.6(8) . .
C51 C56 H56A 119.2 . .
C55 C56 H56A 119.2 . .
C58 C57 O4 125.4(5) . .
C58 C57 C39 127.6(5) . .
O4 C57 C39 107.0(4) . .
C58 C57 Y1 171.3(4) . .
O4 C57 Y1 51.3(2) . .
C39 C57 Y1 56.4(3) . .
C57 C58 C59 124.5(5) . .
C57 C58 C65 121.7(5) . .
C59 C58 C65 113.7(5) . .
C64 C59 C60 113.2(6) . .
C64 C59 C58 121.7(6) . .
C60 C59 C58 125.0(6) . .
C61 C60 C59 122.6(6) . .
C61 C60 H60A 118.7 . .
C59 C60 H60A 118.7 . .
C62 C61 C60 122.8(6) . .
C62 C61 H61A 118.6 . .
C60 C61 H61A 118.6 . .
C61 C62 C63 116.9(7) . .
C61 C62 H62A 121.6 . .
C63 C62 H62A 121.6 . .
C62 C63 C64 121.0(7) . .
C62 C63 H63A 119.5 . .
C64 C63 H63A 119.5 . .
C59 C64 C63 123.4(6) . .
C59 C64 H64A 118.3 . .
C63 C64 H64A 118.3 . .
C66 C65 C70 118.5(6) . .
C66 C65 C58 121.1(5) . .
C70 C65 C58 119.7(5) . .
C65 C66 C67 121.1(6) . .
C65 C66 H66A 119.5 . .
C67 C66 H66A 119.5 . .
C68 C67 C66 118.9(6) . .
C68 C67 H67A 120.6 . .
C66 C67 H67A 120.6 . .
C69 C68 C67 120.7(6) . .
C69 C68 H68A 119.6 . .
C67 C68 H68A 119.6 . .
C68 C69 C70 121.0(7) . .
C68 C69 H69A 119.5 . .
C70 C69 H69A 119.5 . .
C65 C70 C69 119.8(6) . .
C65 C70 H70A 120.1 . .
C69 C70 H70A 120.1 . .
C75 C71 C72 109.9(7) . .
C75 C71 Y2 75.2(4) . .
C72 C71 Y2 74.6(4) . .
C75 C71 H71A 125.0 . .
C72 C71 H71A 125.0 . .
Y2 C71 H71A 116.9 . .
C71 C72 C73 105.7(6) . .
C71 C72 Y2 74.9(4) . .
C73 C72 Y2 75.3(4) . .
C71 C72 H72A 127.1 . .
C73 C72 H72A 127.1 . .
Y2 C72 H72A 115.2 . .
C74 C73 C72 108.7(6) . .
C74 C73 Y2 74.0(3) . .
C72 C73 Y2 73.9(3) . .
C74 C73 H73A 125.6 . .
C72 C73 H73A 125.6 . .
Y2 C73 H73A 118.3 . .
C75 C74 C73 107.9(6) . .
C75 C74 Y2 75.5(3) . .
C73 C74 Y2 75.5(3) . .
C75 C74 H74A 126.0 . .
C73 C74 H74A 126.0 . .
Y2 C74 H74A 115.2 . .
C74 C75 C71 107.6(7) . .
C74 C75 Y2 74.3(3) . .
C71 C75 Y2 74.4(4) . .
C74 C75 H75A 126.2 . .
C71 C75 H75A 126.2 . .
Y2 C75 H75A 117.2 . .
C80 C76 C77 106.8(6) . .
C80 C76 Y2 75.5(3) . .
C77 C76 Y2 75.3(3) . .
C80 C76 H76A 126.6 . .
C77 C76 H76A 126.6 . .
Y2 C76 H76A 115.0 . .
C78 C77 C76 109.2(6) . .
C78 C77 Y2 75.5(4) . .
C76 C77 Y2 74.2(4) . .
C78 C77 H77A 125.4 . .
C76 C77 H77A 125.4 . .
Y2 C77 H77A 116.8 . .
C77 C78 C79 108.8(7) . .
C77 C78 Y2 74.4(4) . .
C79 C78 Y2 75.9(4) . .
C77 C78 H78A 125.6 . .
C79 C78 H78A 125.6 . .
Y2 C78 H78A 116.1 . .
C78 C79 C80 105.7(6) . .
C78 C79 Y2 73.9(4) . .
C80 C79 Y2 73.1(3) . .
C78 C79 H79A 127.2 . .
C80 C79 H79A 127.2 . .
Y2 C79 H79A 118.1 . .
C76 C80 C79 109.4(6) . .
C76 C80 Y2 74.2(3) . .
C79 C80 Y2 76.0(3) . .
C76 C80 H80A 125.3 . .
C79 C80 H80A 125.3 . .
Y2 C80 H80A 116.4 . .
C82 C81 C85 107.8(8) . .
C82 C81 Y3 75.5(4) . .
C85 C81 Y3 74.2(4) . .
C82 C81 H81A 126.1 . .
C85 C81 H81A 126.1 . .
Y3 C81 H81A 116.4 . .
C81 C82 C83 108.7(9) . .
C81 C82 Y3 75.1(4) . .
C83 C82 Y3 73.9(5) . .
C81 C82 H82A 125.6 . .
C83 C82 H82A 125.6 . .
Y3 C82 H82A 117.3 . .
C82 C83 C84 108.9(9) . .
C82 C83 Y3 76.1(4) . .
C84 C83 Y3 75.9(5) . .
C82 C83 H83A 125.5 . .
C84 C83 H83A 125.5 . .
Y3 C83 H83A 114.6 . .
C85 C84 C83 105.7(9) . .
C85 C84 Y3 73.9(4) . .
C83 C84 Y3 73.7(4) . .
C85 C84 H84A 127.2 . .
C83 C84 H84A 127.2 . .
Y3 C84 H84A 117.5 . .
C81 C85 C84 108.8(9) . .
C81 C85 Y3 75.5(4) . .
C84 C85 Y3 75.7(4) . .
C81 C85 H85A 125.6 . .
C84 C85 H85A 125.6 . .
Y3 C85 H85A 115.3 . .
C90 C86 C87 107.7(7) . .
C90 C86 Y3 75.2(4) . .
C87 C86 Y3 74.4(4) . .
C90 C86 H86A 126.1 . .
C87 C86 H86A 126.1 . .
Y3 C86 H86A 116.4 . .
C88 C87 C86 107.8(7) . .
C88 C87 Y3 74.3(4) . .
C86 C87 Y3 75.4(4) . .
C88 C87 H87A 126.1 . .
C86 C87 H87A 126.1 . .
Y3 C87 H87A 116.3 . .
C87 C88 C89 108.5(7) . .
C87 C88 Y3 75.6(3) . .
C89 C88 Y3 75.2(4) . .
C87 C88 H88A 125.7 . .
C89 C88 H88A 125.7 . .
Y3 C88 H88A 115.6 . .
C90 C89 C88 107.2(7) . .
C90 C89 Y3 75.8(4) . .
C88 C89 Y3 74.3(4) . .
C90 C89 H89A 126.4 . .
C88 C89 H89A 126.4 . .
Y3 C89 H89A 115.7 . .
C89 C90 C86 108.8(7) . .
C89 C90 Y3 74.2(4) . .
C86 C90 Y3 74.9(4) . .
C89 C90 H90A 125.6 . .
C86 C90 H90A 125.6 . .
Y3 C90 H90A 117.2 . .
C95 C91 C94 174.0(15) . 2_755
C95 C91 C93 62.1(10) . .
C94 C91 C93 115.6(16) 2_755 .
C95 C91 C93 122.2(16) . 2_755
C94 C91 C93 55.3(9) 2_755 2_755
C93 C91 C93 60.3(15) . 2_755
C94 C92 C93 57.1(12) . .
C94 C92 C95 115.7(14) . .
C93 C92 C95 58.7(12) . .
C94 C93 C92 60.9(13) . .
C94 C93 C91 179(2) . .
C92 C93 C91 120(2) . .
C94 C93 C95 124.9(19) . .
C92 C93 C95 64.1(13) . .
C91 C93 C95 56.2(13) . .
C94 C93 C93 117(3) . 2_755
C92 C93 C93 178(3) . 2_755
C91 C93 C93 61.8(16) . 2_755
C95 C93 C93 118(3) . 2_755
C94 C93 C91 59.2(14) . 2_755
C92 C93 C91 120(2) . 2_755
C91 C93 C91 119.7(15) . 2_755
C95 C93 C91 174.0(18) . 2_755
C93 C93 C91 57.9(15) 2_755 2_755
C93 C94 C92 62.0(12) . .
C93 C94 C91 65.4(13) . 2_755
C92 C94 C91 127.4(17) . 2_755
C91 C95 C93 61.7(12) . .
C91 C95 C92 118.8(17) . .
C93 C95 C92 57.3(11) . .

loop_
_geom_bond_atom_site_label_1
_geom_bond_atom_site_label_2
_geom_bond_distance
_geom_bond_site_symmetry_2
Y1 O2 2.292(3) .
Y1 O3 2.334(3) .
Y1 O1 2.362(3) .
Y1 O4 2.398(3) .
Y1 C39 2.512(5) .
Y1 C38 2.516(5) .
Y1 C40 2.667(5) .
Y1 C42 2.677(5) .
Y1 C2 2.681(5) .
Y1 C1 2.783(5) .
Y1 C41 2.796(5) .
Y1 C43 2.939(6) .
Y2 O3 2.232(3) .
Y2 O1 2.296(3) .
Y2 C76 2.616(6) .
Y2 C77 2.630(6) .
Y2 C74 2.632(5) .
Y2 C80 2.632(5) .
Y2 C72 2.634(6) .
Y2 C71 2.637(6) .
Y2 C78 2.644(6) .
Y2 C75 2.647(6) .
Y2 C73 2.651(5) .
Y2 C79 2.669(6) .
Y3 O4 2.224(3) .
Y3 O2 2.269(3) .
Y3 C83 2.606(7) .
Y3 C85 2.612(6) .
Y3 C81 2.629(6) .
Y3 C88 2.631(6) .
Y3 C82 2.633(6) .
Y3 C84 2.634(7) .
Y3 C89 2.643(6) .
Y3 C87 2.647(5) .
Y3 C86 2.659(6) .
Y3 C90 2.662(6) .
O1 C6 1.380(5) .
O2 C20 1.392(6) .
O3 C43 1.380(5) .
O4 C57 1.392(5) .
O5 C34 1.435(6) .
O5 C37 1.443(7) .
O5 Li1 1.861(10) .
Li1 C4 2.317(11) .
Li1 C5 2.356(11) .
Li1 C3 2.360(11) .
Li1 C2 2.440(11) .
Li1 C1 2.453(11) .
C1 C5 1.409(6) .
C1 C2 1.428(6) .
C1 C6 1.506(6) .
C2 C3 1.424(6) .
C2 C20 1.493(6) .
C3 C4 1.384(6) .
C3 H3A 0.9300 .
C4 C5 1.374(6) .
C4 H4A 0.9300 .
C5 H5A 0.9300 .
C6 C7 1.310(6) .
C7 C8 1.503(7) .
C7 C14 1.507(7) .
C8 C13 1.374(7) .
C8 C9 1.395(7) .
C9 C10 1.406(9) .
C9 H9A 0.9300 .
C10 C11 1.336(10) .
C10 H10A 0.9300 .
C11 C12 1.357(9) .
C11 H11A 0.9300 .
C12 C13 1.388(8) .
C12 H12A 0.9300 .
C13 H13A 0.9300 .
C14 C15 1.378(7) .
C14 C19 1.402(7) .
C15 C16 1.385(7) .
C15 H15A 0.9300 .
C16 C17 1.370(8) .
C16 H16A 0.9300 .
C17 C18 1.357(8) .
C17 H17A 0.9300 .
C18 C19 1.371(7) .
C18 H18A 0.9300 .
C19 H19A 0.9300 .
C20 C21 1.334(6) .
C21 C28 1.485(7) .
C21 C22 1.505(7) .
C22 C23 1.369(7) .
C22 C27 1.376(7) .
C23 C24 1.380(8) .
C23 H23A 0.9300 .
C24 C25 1.360(9) .
C24 H24A 0.9300 .
C25 C26 1.367(9) .
C25 H25A 0.9300 .
C26 C27 1.393(8) .
C26 H26A 0.9300 .
C27 H27A 0.9300 .
C28 C29 1.358(7) .
C28 C33 1.386(7) .
C29 C30 1.390(10) .
C29 H29A 0.9300 .
C30 C31 1.325(13) .
C30 H30A 0.9300 .
C31 C32 1.357(12) .
C31 H31A 0.9300 .
C32 C33 1.370(8) .
C32 H32A 0.9300 .
C33 H33A 0.9300 .
C34 C35 1.480(8) .
C34 H34A 0.9700 .
C34 H34B 0.9700 .
C35 C36 1.357(8) .
C35 H35A 0.9700 .
C35 H35B 0.9700 .
C36 C37 1.490(7) .
C36 H36A 0.9700 .
C36 H36B 0.9700 .
C37 H37A 0.9700 .
C37 H37B 0.9700 .
C38 C39 1.395(6) .
C38 C42 1.397(6) .
C38 C43 1.495(7) .
C39 C40 1.429(6) .
C39 C57 1.476(6) .
C40 C41 1.380(6) .
C40 H40A 0.9300 .
C41 C42 1.391(6) .
C41 H41A 0.9300 .
C42 H42A 0.9300 .
C43 C44 1.335(6) .
C44 C45 1.492(7) .
C44 C51 1.494(7) .
C45 C50 1.380(7) .
C45 C46 1.385(7) .
C46 C47 1.402(7) .
C46 H46A 0.9300 .
C47 C48 1.362(8) .
C47 H47A 0.9300 .
C48 C49 1.356(9) .
C48 H48A 0.9300 .
C49 C50 1.365(7) .
C49 H49A 0.9300 .
C50 H50A 0.9300 .
C51 C56 1.354(7) .
C51 C52 1.356(7) .
C52 C53 1.414(9) .
C52 H52A 0.9300 .
C53 C54 1.347(11) .
C53 H53A 0.9300 .
C54 C55 1.329(11) .
C54 H54A 0.9300 .
C55 C56 1.380(9) .
C55 H55A 0.9300 .
C56 H56A 0.9300 .
C57 C58 1.336(6) .
C58 C59 1.450(7) .
C58 C65 1.496(6) .
C59 C64 1.351(7) .
C59 C60 1.373(6) .
C60 C61 1.369(7) .
C60 H60A 0.9300 .
C61 C62 1.316(7) .
C61 H61A 0.9300 .
C62 C63 1.335(7) .
C62 H62A 0.9300 .
C63 C64 1.389(8) .
C63 H63A 0.9300 .
C64 H64A 0.9300 .
C65 C66 1.380(6) .
C65 C70 1.388(7) .
C66 C67 1.396(7) .
C66 H66A 0.9300 .
C67 C68 1.378(8) .
C67 H67A 0.9300 .
C68 C69 1.342(7) .
C68 H68A 0.9300 .
C69 C70 1.392(7) .
C69 H69A 0.9300 .
C70 H70A 0.9300 .
C71 C75 1.383(8) .
C71 C72 1.385(8) .
C71 H71A 0.9300 .
C72 C73 1.403(8) .
C72 H72A 0.9300 .
C73 C74 1.391(7) .
C73 H73A 0.9300 .
C74 C75 1.375(7) .
C74 H74A 0.9300 .
C75 H75A 0.9300 .
C76 C80 1.369(7) .
C76 C77 1.383(8) .
C76 H76A 0.9300 .
C77 C78 1.368(7) .
C77 H77A 0.9300 .
C78 C79 1.385(7) .
C78 H78A 0.9300 .
C79 C80 1.413(7) .
C79 H79A 0.9300 .
C80 H80A 0.9300 .
C81 C82 1.339(9) .
C81 C85 1.369(9) .
C81 H81A 0.9300 .
C82 C83 1.354(9) .
C82 H82A 0.9300 .
C83 C84 1.377(10) .
C83 H83A 0.9300 .
C84 C85 1.374(9) .
C84 H84A 0.9300 .
C85 H85A 0.9300 .
C86 C90 1.373(8) .
C86 C87 1.382(8) .
C86 H86A 0.9300 .
C87 C88 1.370(7) .
C87 H87A 0.9300 .
C88 C89 1.385(8) .
C88 H88A 0.9300 .
C89 C90 1.371(8) .
C89 H89A 0.9300 .
C90 H90A 0.9300 .
C91 C95 1.324(19) .
C91 C94 1.379(18) 2_755
C91 C93 1.40(2) .
C91 C93 1.46(2) 2_755
C92 C94 1.373(19) .
C92 C93 1.387(18) .
C92 C95 1.48(2) .
C93 C94 1.32(2) .
C93 C95 1.41(2) .
C93 C93 1.44(4) 2_755
C93 C91 1.46(2) 2_755
C94 C91 1.379(18) 2_755
